data_1531131
loop_
_publ_author_name
'Belovitskaya, Yu.V.'
'Pekov, I.V.'
'Schneider, J.'
'Kabalov, Yu.K.'
'Gobechiya, E.R.'

_publ_section_title
;
 Determination of the crystal structure of khanneshite by the Rietveld
 method
;
_journal_name_full Kristallografiya
_journal_page_first 46
_journal_page_last 49
_journal_volume 47
_journal_year 2002
_chemical_formula_sum 'C5 Ba1.08 Ca0.69 Ce0.82 Na2.75 O15 Sr0.63'
_chemical_name_systematic
;
(Na2.75 Ca0.23) (Sr0.63 Ba1.08 Ce0.82 Ca0.46) (C O3)5
;
_space_group_IT_number 186
_symmetry_space_group_name_Hall 'P 6c -2c'
_symmetry_space_group_name_H-M 'P 63 m c'
_cell_angle_alpha 90
_cell_angle_beta 90
_cell_angle_gamma 120
_cell_formula_units_Z 2
_cell_length_a 10.579
_cell_length_b 10.579
_cell_length_c 6.5446
_cell_volume 634.312
_citation_journal_id_ASTM KRISAJ
_cod_data_source_file Belovitskaya_KRISAJ_2002_729.cif
_cod_data_source_block C5Ba1.08Ca0.69Ce0.82Na2.75O15Sr0.63
_cod_original_cell_volume 634.3121
_cod_database_code 1531131

loop_
_symmetry_equiv_pos_as_xyz
x,y,z
x-y,x,z+1/2
-y,x-y,z
-x,-y,z+1/2
-x+y,-x,z
y,-x+y,z+1/2
y,x,z+1/2
-x+y,y,z
-x,-x+y,z+1/2
-y,-x,z
x-y,-y,z+1/2
x,x-y,z

loop_
_atom_site_label
_atom_site_type_symbol
_atom_site_fract_x
_atom_site_fract_y
_atom_site_fract_z
_atom_site_occupancy
_atom_site_U_iso_or_equiv
C3 C+4 0.3333 0.6667 0.5 1 0.0
O3 O-2 0.405 0.595 0.486 1 0.0
Sr1 Sr+2 0.8403 0.1597 0 0.21 0.0
C2 C+4 0 0 0.838 1 0.0
Ba1 Ba+2 0.8403 0.1597 0 0.36 0.0
Na1 Na+1 0.5246 0.4754 0.308 0.9167 0.0
O4 O-2 0.774 0.226 0.359 1 0.0
O2 O-2 0.928 0.072 0.344 1 0.0
C1 C+4 0.799 0.201 0.541 1 0.0
Ce1 Ce+3 0.8403 0.1597 0 0.273 0.0
O1 O-2 0.379 0.085 0.629 1 0.0
Ca1 Ca+2 0.5246 0.4754 0.308 0.0767 0.0
Ca2 Ca+2 0.8403 0.1597 0 0.153 0.0
